data_7039139
loop_
_publ_author_name
'K\"uhling, Marcel'
'McDonald, Robert'
'Liebing, Phil'
'Hilfert, Liane'
'Ferguson, Michael J.'
'Takats, Josef'
'Edelmann, Frank T.'

_publ_section_title
;
 Stabilization of molecular lanthanide polysulfides by bulky scorpionate
 ligands.
;
_journal_issue 25
_journal_name_full 'Dalton transactions (Cambridge, England : 2003)'
_journal_page_first 10118
_journal_page_last 10121
_journal_paper_doi 10.1039/c6dt01439a
_journal_volume 45
_journal_year 2016
_chemical_absolute_configuration ad
_chemical_formula_moiety 'C90 H154 B2 N20 S4 Yb2, 2(C5 H12)'
_chemical_formula_sum 'C100 H178 B2 N20 S4 Yb2'
_chemical_formula_weight 2156.55
_chemical_properties_physical Air-sensitive,Moisture-sensitive
_space_group_crystal_system monoclinic
_space_group_IT_number 5
_space_group_name_Hall 'C 2y'
_space_group_name_H-M_alt 'C 1 2 1'
_symmetry_space_group_name_Hall 'C 2y'
_symmetry_space_group_name_H-M 'C 1 2 1'
_atom_sites_solution_hydrogens geom
_audit_block_doi 10.5517/ccdc.csd.cc1lfl1n
_audit_creation_method SHELXL-2014/7
_audit_update_record
;
2016-04-07 deposited with the CCDC.
2016-04-28 downloaded from the CCDC.
;
_cell_angle_alpha 90
_cell_angle_beta 112.597(2)
_cell_angle_gamma 90
_cell_formula_units_Z 2
_cell_length_a 21.7535(5)
_cell_length_b 17.0849(5)
_cell_length_c 16.4796(4)
_cell_measurement_reflns_used 19624
_cell_measurement_temperature 133(2)
_cell_measurement_theta_max 26.138
_cell_measurement_theta_min 1.954
_cell_volume 5654.6(3)
_computing_cell_refinement 'X-Area (STOE & Cie, 1999)'
_computing_data_collection 'X-Area (STOE & Cie, 1999)'
_computing_data_reduction 'X-Area and X-Red (STOE & Cie, 1999)'
_computing_molecular_graphics 'Diamond (Brandenburg, 1997)'
_computing_structure_refinement 'SHELXL-2014/7 (Sheldrick, 2014)'
_computing_structure_solution 'SHELXS-2013 (Sheldrick, 2013)'
_diffrn_ambient_temperature 133(2)
_diffrn_measured_fraction_theta_full 0.998
_diffrn_measured_fraction_theta_max 0.998
_diffrn_measurement_device_type 'STOE IPDS 2T'
_diffrn_measurement_method 'area detector'
_diffrn_radiation_type MoK\a
_diffrn_radiation_wavelength 0.71073
_diffrn_reflns_av_R_equivalents 0.0522
_diffrn_reflns_av_unetI/netI 0.0337
_diffrn_reflns_Laue_measured_fraction_full 0.998
_diffrn_reflns_Laue_measured_fraction_max 0.998
_diffrn_reflns_limit_h_max 26
_diffrn_reflns_limit_h_min -26
_diffrn_reflns_limit_k_max 21
_diffrn_reflns_limit_k_min -21
_diffrn_reflns_limit_l_max 20
_diffrn_reflns_limit_l_min -20
_diffrn_reflns_number 19624
_diffrn_reflns_point_group_measured_fraction_full 0.998
_diffrn_reflns_point_group_measured_fraction_max 0.996
_diffrn_reflns_theta_full 25.242
_diffrn_reflns_theta_max 26.138
_diffrn_reflns_theta_min 1.954
_diffrn_source 'fine-focus sealed tube'
_exptl_absorpt_coefficient_mu 1.768
_exptl_absorpt_correction_T_max 0.8078
_exptl_absorpt_correction_T_min 0.6344
_exptl_absorpt_correction_type numerical
_exptl_absorpt_process_details 'X-Area and X-Red (STOE & Cie, 1999)'
_exptl_crystal_colour rose
_exptl_crystal_density_diffrn 1.267
_exptl_crystal_description rod
_exptl_crystal_F_000 2264
_exptl_crystal_recrystallization_method 'Re-crystallisation from solvent'
_exptl_crystal_size_max 0.490
_exptl_crystal_size_mid 0.220
_exptl_crystal_size_min 0.140
_refine_diff_density_max 0.839
_refine_diff_density_min -1.991
_refine_diff_density_rms 0.138
_refine_ls_abs_structure_details
;
 Classical Flack method preferred over Parsons because s.u. lower.
;
_refine_ls_abs_structure_Flack -0.011(14)
_refine_ls_extinction_method none
_refine_ls_goodness_of_fit_ref 1.067
_refine_ls_hydrogen_treatment constr
_refine_ls_matrix_type full
_refine_ls_number_parameters 614
_refine_ls_number_reflns 11252
_refine_ls_number_restraints 90
_refine_ls_restrained_S_all 1.064
_refine_ls_R_factor_all 0.0404
_refine_ls_R_factor_gt 0.0352
_refine_ls_shift/su_max 0.002
_refine_ls_shift/su_mean 0.000
_refine_ls_structure_factor_coef Fsqd
_refine_ls_weighting_details 'w=1/[\s^2^(Fo^2^)+(0.1169P)^2^+4.2180P] where P=(Fo^2^+2Fc^2^)/3'
_refine_ls_weighting_scheme calc
_refine_ls_wR_factor_gt 0.1153
_refine_ls_wR_factor_ref 0.1398
_reflns_Friedel_coverage 0.929
_reflns_Friedel_fraction_full 0.997
_reflns_Friedel_fraction_max 0.994
_reflns_number_gt 10767
_reflns_number_total 11252
_reflns_threshold_expression 'I > 2\s(I)'
_cod_data_source_file c6dt01439a2.cif
_cod_data_source_block li0003
_cod_depositor_comments 'Adding full bibliography for 7039139--7039141.cif.'
_cod_database_code 7039139
_shelx_shelxl_version_number 2014/7
_shelx_space_group_comment
;
The symmetry employed for this shelxl refinement is uniquely defined
by the following loop, which should always be used as a source of
symmetry information in preference to the above space-group names.
They are only intended as comments.
;
_shelx_estimated_absorpt_t_min 0.843
_shelx_estimated_absorpt_t_max 0.843

loop_
_space_group_symop_operation_xyz
'x, y, z'
'-x, y, -z'
'x+1/2, y+1/2, z'
'-x+1/2, y+1/2, -z'

loop_
_atom_site_label
_atom_site_type_symbol
_atom_site_fract_x
_atom_site_fract_y
_atom_site_fract_z
_atom_site_U_iso_or_equiv
_atom_site_adp_type
_atom_site_occupancy
_atom_site_site_symmetry_order
_atom_site_calc_flag
_atom_site_refinement_flags_posn
_atom_site_refinement_flags_adp
_atom_site_refinement_flags_occupancy
_atom_site_disorder_assembly
_atom_site_disorder_group
C1 C 0.8353(5) 0.5178(6) 0.2258(6) 0.037(2) Uani 1 1 d . . . . .
C2 C 0.8066(5) 0.5700(6) 0.1555(6) 0.039(2) Uani 1 1 d . . . . .
H2 H 0.8087 0.6256 0.1575 0.046 Uiso 1 1 calc R U . . .
C3 C 0.7747(5) 0.5239(5) 0.0834(6) 0.0323(18) Uani 1 1 d . . . . .
C4 C 0.7296(5) 0.5489(5) -0.0079(6) 0.0360(19) Uani 1 1 d . . . . .
H3 H 0.7354 0.5112 -0.0509 0.043 Uiso 1 1 calc R U . . .
C5 C 0.6579(5) 0.5449(7) -0.0164(7) 0.047(2) Uani 1 1 d . . . . .
H6 H 0.6286 0.5611 -0.0758 0.057 Uiso 1 1 calc R U . . .
H4 H 0.6472 0.4912 -0.0059 0.057 Uiso 1 1 calc R U . . .
H5 H 0.6516 0.5800 0.0268 0.057 Uiso 1 1 calc R U . . .
C6 C 0.7481(6) 0.6303(6) -0.0285(7) 0.045(2) Uani 1 1 d . . . . .
H8 H 0.7183 0.6454 -0.0880 0.053 Uiso 1 1 calc R U . . .
H9 H 0.7438 0.6678 0.0140 0.053 Uiso 1 1 calc R U . . .
H7 H 0.7942 0.6300 -0.0247 0.053 Uiso 1 1 calc R U . . .
C7 C 0.8767(6) 0.5413(7) 0.3185(7) 0.043(3) Uani 1 1 d . . . . .
H10 H 0.8900 0.4923 0.3543 0.052 Uiso 1 1 calc R U . . .
C8 C 0.9388(7) 0.5823(8) 0.3246(9) 0.063(4) Uani 1 1 d . . . . .
H11 H 0.9646 0.5968 0.3859 0.076 Uiso 1 1 calc R U . . .
H12 H 0.9654 0.5475 0.3038 0.076 Uiso 1 1 calc R U . . .
H13 H 0.9273 0.6296 0.2882 0.076 Uiso 1 1 calc R U . . .
C9 C 0.8366(8) 0.5918(7) 0.3582(8) 0.060(3) Uani 1 1 d . . . . .
H15 H 0.7960 0.5639 0.3535 0.072 Uiso 1 1 calc R U . . .
H16 H 0.8637 0.6023 0.4202 0.072 Uiso 1 1 calc R U . . .
H14 H 0.8246 0.6415 0.3261 0.072 Uiso 1 1 calc R U . . .
C10 C 0.6735(4) 0.2510(4) 0.1530(5) 0.0262(16) Uani 1 1 d . . . . .
C11 C 0.6227(4) 0.2595(5) 0.0701(5) 0.0299(17) Uani 1 1 d . . . . .
H17 H 0.5796 0.2365 0.0507 0.036 Uiso 1 1 calc R U . . .
C12 C 0.6464(4) 0.3070(7) 0.0222(5) 0.0312(19) Uani 1 1 d . . . . .
C13 C 0.6729(5) 0.2011(6) 0.2283(6) 0.0330(19) Uani 1 1 d . . . . .
H18 H 0.7067 0.2233 0.2837 0.040 Uiso 1 1 calc R U . . .
C14 C 0.6053(5) 0.2042(7) 0.2364(7) 0.045(2) Uani 1 1 d . . . . .
H21 H 0.6065 0.1713 0.2857 0.054 Uiso 1 1 calc R U . . .
H19 H 0.5953 0.2583 0.2466 0.054 Uiso 1 1 calc R U . . .
H20 H 0.5708 0.1848 0.1819 0.054 Uiso 1 1 calc R U . . .
C15 C 0.6932(5) 0.1177(7) 0.2200(8) 0.043(2) Uani 1 1 d . . . . .
H23 H 0.6924 0.0867 0.2697 0.052 Uiso 1 1 calc R U . . .
H22 H 0.6621 0.0951 0.1649 0.052 Uiso 1 1 calc R U . . .
H24 H 0.7383 0.1173 0.2201 0.052 Uiso 1 1 calc R U . . .
C16 C 0.6117(4) 0.3335(5) -0.0711(6) 0.034(2) Uani 1 1 d . . . . .
H25 H 0.6382 0.3773 -0.0816 0.041 Uiso 1 1 calc R U . . .
C17 C 0.6085(7) 0.2694(8) -0.1337(7) 0.057(3) Uani 1 1 d . . . . .
H26 H 0.5856 0.2882 -0.1941 0.068 Uiso 1 1 calc R U . . .
H28 H 0.6538 0.2529 -0.1250 0.068 Uiso 1 1 calc R U . . .
H27 H 0.5840 0.2249 -0.1233 0.068 Uiso 1 1 calc R U . . .
C18 C 0.5420(5) 0.3648(9) -0.0868(8) 0.059(3) Uani 1 1 d . . . . .
H31 H 0.5455 0.4069 -0.0448 0.070 Uiso 1 1 calc R U . . .
H29 H 0.5214 0.3852 -0.1468 0.070 Uiso 1 1 calc R U . . .
H30 H 0.5145 0.3224 -0.0788 0.070 Uiso 1 1 calc R U . . .
C19 C 0.9149(4) 0.2604(6) 0.1255(5) 0.0310(17) Uani 1 1 d . . . . .
C20 C 0.9024(4) 0.2617(6) 0.0365(6) 0.0340(18) Uani 1 1 d . . . . .
H32 H 0.9302 0.2415 0.0088 0.041 Uiso 1 1 calc R U . . .
C21 C 0.8422(4) 0.2981(5) -0.0036(5) 0.030(2) Uani 1 1 d . . . . .
C22 C 0.9768(4) 0.2293(6) 0.1985(5) 0.0340(19) Uani 1 1 d . . . . .
H33 H 0.9661 0.2186 0.2513 0.041 Uiso 1 1 calc R U . . .
C23 C 1.0303(5) 0.2932(6) 0.2217(7) 0.041(2) Uani 1 1 d . . . . .
H36 H 1.0130 0.3414 0.2372 0.050 Uiso 1 1 calc R U . . .
H35 H 1.0698 0.2760 0.2718 0.050 Uiso 1 1 calc R U . . .
H34 H 1.0423 0.3029 0.1710 0.050 Uiso 1 1 calc R U . . .
C24 C 1.0042(5) 0.1562(7) 0.1751(7) 0.042(2) Uani 1 1 d . . . . .
H39 H 1.0440 0.1397 0.2251 0.050 Uiso 1 1 calc R U . . .
H37 H 0.9706 0.1147 0.1604 0.050 Uiso 1 1 calc R U . . .
H38 H 1.0160 0.1663 0.1243 0.050 Uiso 1 1 calc R U . . .
C25 C 0.8049(4) 0.3193(11) -0.0992(5) 0.043(2) Uani 1 1 d . . . . .
H40 H 0.7564 0.3219 -0.1103 0.052 Uiso 1 1 calc R U . . .
C26 C 0.8144(6) 0.2561(9) -0.1582(8) 0.053(3) Uani 1 1 d . . . . .
H41 H 0.8006 0.2055 -0.1430 0.064 Uiso 1 1 calc R U . . .
H43 H 0.7872 0.2685 -0.2197 0.064 Uiso 1 1 calc R U . . .
H42 H 0.8614 0.2537 -0.1501 0.064 Uiso 1 1 calc R U . . .
C27 C 0.8257(7) 0.3986(8) -0.1208(8) 0.051(3) Uani 1 1 d . . . . .
H45 H 0.8006 0.4104 -0.1830 0.062 Uiso 1 1 calc R U . . .
H46 H 0.8165 0.4387 -0.0844 0.062 Uiso 1 1 calc R U . . .
H44 H 0.8734 0.3980 -0.1088 0.062 Uiso 1 1 calc R U . . .
C28 C 0.8408(4) 0.1750(5) 0.4312(5) 0.0301(17) Uani 1 1 d . . . . .
C29 C 0.8643(5) 0.1039(6) 0.4144(6) 0.0362(19) Uani 1 1 d . . . . .
H47 H 0.8723 0.0579 0.4493 0.043 Uiso 1 1 calc R U . . .
C30 C 0.8736(5) 0.1131(6) 0.3367(6) 0.0306(19) Uani 1 1 d . . . . .
C31 C 0.8218(6) 0.2008(7) 0.5056(8) 0.037(2) Uani 1 1 d . . . . .
H48 H 0.8442 0.2522 0.5267 0.045 Uiso 1 1 calc R U . . .
C32 C 0.7471(6) 0.2150(11) 0.4753(8) 0.058(4) Uani 1 1 d . . . . .
H51 H 0.7366 0.2317 0.5254 0.070 Uiso 1 1 calc R U . . .
H49 H 0.7336 0.2560 0.4302 0.070 Uiso 1 1 calc R U . . .
H50 H 0.7230 0.1666 0.4507 0.070 Uiso 1 1 calc R U . . .
C33 C 0.8473(8) 0.1449(9) 0.5828(8) 0.057(3) Uani 1 1 d . . . . .
H53 H 0.8339 0.1636 0.6298 0.069 Uiso 1 1 calc R U . . .
H52 H 0.8285 0.0927 0.5639 0.069 Uiso 1 1 calc R U . . .
H54 H 0.8960 0.1422 0.6045 0.069 Uiso 1 1 calc R U . . .
C34 C 0.8995(6) 0.0560(6) 0.2876(7) 0.041(2) Uani 1 1 d . . . . .
H55 H 0.9013 0.0833 0.2349 0.049 Uiso 1 1 calc R U . . .
C35 C 0.9709(7) 0.0309(11) 0.3467(13) 0.080(5) Uani 1 1 d . . . . .
H58 H 0.9991 0.0774 0.3663 0.096 Uiso 1 1 calc R U . . .
H56 H 0.9700 0.0026 0.3980 0.096 Uiso 1 1 calc R U . . .
H57 H 0.9888 -0.0033 0.3134 0.096 Uiso 1 1 calc R U . . .
C36 C 0.8554(7) -0.0144(7) 0.2568(9) 0.056(3) Uani 1 1 d . . . . .
H61 H 0.8740 -0.0499 0.2254 0.067 Uiso 1 1 calc R U . . .
H60 H 0.8526 -0.0416 0.3077 0.067 Uiso 1 1 calc R U . . .
H59 H 0.8108 0.0022 0.2174 0.067 Uiso 1 1 calc R U . . .
C37 C 0.8146(6) 0.4226(6) 0.4996(7) 0.032(2) Uani 1 1 d . . . . .
C38 C 0.7485(5) 0.4373(7) 0.4509(7) 0.041(2) Uani 1 1 d . . . . .
H63 H 0.7170 0.4578 0.4723 0.049 Uiso 1 1 calc R U . . .
C39 C 0.7362(5) 0.4163(5) 0.3640(6) 0.0341(18) Uani 1 1 d . . . . .
C40 C 0.8585(5) 0.4345(7) 0.5944(6) 0.042(2) Uani 1 1 d . . . . .
H64 H 0.8970 0.3977 0.6088 0.051 Uiso 1 1 calc R U . . .
C41 C 0.8217(8) 0.4142(12) 0.6537(8) 0.072(4) Uani 1 1 d . . . . .
H65 H 0.8044 0.3607 0.6413 0.087 Uiso 1 1 calc R U . . .
H67 H 0.8524 0.4181 0.7153 0.087 Uiso 1 1 calc R U . . .
H66 H 0.7847 0.4508 0.6427 0.087 Uiso 1 1 calc R U . . .
C42 C 0.8856(9) 0.5150(10) 0.6110(10) 0.072(4) Uani 1 1 d . . . . .
H69 H 0.9141 0.5207 0.6734 0.087 Uiso 1 1 calc R U . . .
H70 H 0.9119 0.5250 0.5753 0.087 Uiso 1 1 calc R U . . .
H68 H 0.8488 0.5526 0.5953 0.087 Uiso 1 1 calc R U . . .
C43 C 0.6728(5) 0.4209(8) 0.2842(7) 0.051(3) Uani 1 1 d . . . . .
H71 H 0.6698 0.3737 0.2470 0.061 Uiso 1 1 calc R U . . .
C44 C 0.6135(6) 0.4197(10) 0.3135(9) 0.065(4) Uani 1 1 d . . . . .
H72 H 0.5718 0.4227 0.2617 0.078 Uiso 1 1 calc R U . . .
H73 H 0.6144 0.3711 0.3455 0.078 Uiso 1 1 calc R U . . .
H74 H 0.6166 0.4646 0.3519 0.078 Uiso 1 1 calc R U . . .
C45 C 0.6684(7) 0.4936(12) 0.2291(8) 0.065(5) Uani 1 1 d . . . . .
H75 H 0.6260 0.4934 0.1781 0.079 Uiso 1 1 calc R U . . .
H76 H 0.6708 0.5404 0.2647 0.079 Uiso 1 1 calc R U . . .
H77 H 0.7054 0.4939 0.2091 0.079 Uiso 1 1 calc R U . . .
C46 C 0.9514(17) 0.512(2) 0.113(2) 0.072(8) Uani 0.5 1 d D U P A 1
H78 H 0.9533 0.4688 0.1523 0.087 Uiso 0.5 1 calc R U P A 1
H80 H 0.9660 0.5606 0.1472 0.087 Uiso 0.5 1 calc R U P A 1
H79 H 0.9056 0.5189 0.0702 0.087 Uiso 0.5 1 calc R U P A 1
C50 C 1.0369(17) 0.4725(16) -0.1006(19) 0.063(7) Uani 0.5 1 d D U P B 2
H89 H 1.0703 0.4701 -0.1268 0.075 Uiso 0.5 1 calc R U P B 2
H87 H 1.0409 0.4262 -0.0637 0.075 Uiso 0.5 1 calc R U P B 2
H88 H 0.9923 0.4740 -0.1473 0.075 Uiso 0.5 1 calc R U P B 2
C47 C 0.9974(12) 0.4951(13) 0.0639(16) 0.055(5) Uani 0.5 1 d D U P A 1
H82 H 1.0431 0.4870 0.1080 0.066 Uiso 0.5 1 calc R U P A 1
H81 H 0.9829 0.4454 0.0312 0.066 Uiso 0.5 1 calc R U P A 1
C49 C 1.0478(12) 0.5458(14) -0.0446(16) 0.055(5) Uani 0.5 1 d D U P B 2
H86 H 1.0935 0.5442 0.0009 0.065 Uiso 0.5 1 calc R U P B 2
H85 H 1.0450 0.5918 -0.0824 0.065 Uiso 0.5 1 calc R U P B 2
C48 C 1.0000 0.5576(10) 0.0000 0.056(4) Uani 1 2 d DS TU P . .
H84 H 1.0405 0.5905 0.0229 0.067 Uiso 0.5 1 calc R U P A 1
H83 H 0.9595 0.5905 -0.0229 0.067 Uiso 0.5 1 calc R U P A 1
B B 0.7618(5) 0.3734(5) 0.0518(5) 0.0261(17) Uani 1 1 d . . . . .
H1 H 0.7404 0.3909 -0.0107 0.031 Uiso 1 1 calc R U . . .
N11 N 0.7842(3) 0.4471(4) 0.1099(5) 0.0268(13) Uani 1 1 d . . . . .
N12 N 0.8221(4) 0.4436(4) 0.1984(5) 0.0283(14) Uani 1 1 d . . . . .
N21 N 0.7098(3) 0.3265(5) 0.0741(4) 0.0260(16) Uani 1 1 d . . . . .
N22 N 0.7270(3) 0.2921(4) 0.1558(4) 0.0229(13) Uani 1 1 d . . . . .
N31 N 0.8217(3) 0.3229(6) 0.0605(4) 0.0272(14) Uani 1 1 d . . . . .
N32 N 0.8662(3) 0.2968(4) 0.1409(4) 0.0248(15) Uani 1 1 d . . . . .
N41 N 0.8572(4) 0.1860(4) 0.3066(5) 0.0285(14) Uani 1 1 d . . . . .
N42 N 0.8362(4) 0.2252(4) 0.3648(4) 0.0273(14) Uani 1 1 d . . . . .
N52 N 0.7932(4) 0.3904(4) 0.3586(5) 0.0293(14) Uani 1 1 d . . . . .
N51 N 0.8397(4) 0.3943(5) 0.4427(5) 0.0299(15) Uani 1 1 d . . . . .
H62 H 0.8815 0.3798 0.4578 0.036 Uiso 1 1 calc R U . . .
S1 S 0.95920(11) 0.36827(13) 0.37025(13) 0.0318(4) Uani 1 1 d . . . . .
S2 S 1.00921(11) 0.27289(14) 0.44368(15) 0.0344(5) Uani 1 1 d . . . . .
Yb Yb 0.83707(2) 0.31555(3) 0.26640(2) 0.02267(13) Uani 1 1 d . . . . .
C51 C 0.617(4) 0.314(3) 0.556(4) 0.158(14) Uani 0.5 1 d D U P C .
H92 H 0.6600 0.3039 0.5512 0.189 Uiso 0.5 1 calc R U P . .
H91 H 0.6078 0.3701 0.5501 0.189 Uiso 0.5 1 calc R U P . .
H90 H 0.6188 0.2955 0.6129 0.189 Uiso 0.5 1 calc R U P . .
C53A C 0.5000 0.293(4) 0.5000 0.27(2) Uani 0.5 2 d DS TU P C 3
H95A H 0.4930 0.2493 0.5354 0.324 Uiso 0.25 1 calc R U P C 3
H96A H 0.5133 0.3386 0.5395 0.324 Uiso 0.25 1 calc R U P C 3
C53B C 0.5000 0.293(4) 0.5000 0.27(2) Uani 0.5 2 d DS TU P D 4
H95B H 0.5070 0.2493 0.4646 0.324 Uiso 0.25 1 calc R U P D 4
H96B H 0.4867 0.3386 0.4605 0.324 Uiso 0.25 1 calc R U P D 4
C52 C 0.562(3) 0.270(4) 0.482(6) 0.26(3) Uani 0.5 1 d D U P . .
H93 H 0.5582 0.2880 0.4231 0.312 Uiso 0.5 1 calc R U P C 3
H94 H 0.5693 0.2127 0.4864 0.312 Uiso 0.5 1 calc R U P C 3
C55 C 0.399(6) 0.351(4) 0.489(8) 0.27(3) Uani 0.5 1 d D U P C .
H100 H 0.3537 0.3669 0.4533 0.328 Uiso 0.5 1 calc R U P . .
H99 H 0.3985 0.3134 0.5341 0.328 Uiso 0.5 1 calc R U P . .
H101 H 0.4255 0.3969 0.5183 0.328 Uiso 0.5 1 calc R U P . .
C54 C 0.431(3) 0.312(6) 0.431(5) 0.27(3) Uani 0.5 1 d D U P . .
H98 H 0.4066 0.2645 0.4019 0.329 Uiso 0.5 1 calc R U P C 3
H97 H 0.4337 0.3488 0.3860 0.329 Uiso 0.5 1 calc R U P C 3

loop_
_atom_site_aniso_label
_atom_site_aniso_U_11
_atom_site_aniso_U_22
_atom_site_aniso_U_33
_atom_site_aniso_U_23
_atom_site_aniso_U_13
_atom_site_aniso_U_12
C1 0.049(5) 0.031(4) 0.027(4) 0.000(4) 0.009(4) -0.003(4)
C2 0.054(6) 0.024(4) 0.031(5) 0.007(4) 0.008(4) 0.001(4)
C3 0.042(5) 0.032(4) 0.021(4) 0.009(3) 0.009(4) 0.002(3)
C4 0.053(5) 0.028(4) 0.020(4) 0.010(3) 0.006(4) 0.006(3)
C5 0.049(6) 0.041(5) 0.044(6) 0.012(4) 0.009(5) 0.007(4)
C6 0.061(6) 0.033(5) 0.039(6) 0.013(4) 0.019(5) 0.001(5)
C7 0.058(6) 0.031(5) 0.030(5) 0.002(4) 0.003(5) -0.008(4)
C8 0.063(8) 0.051(7) 0.051(7) -0.005(6) -0.006(6) -0.012(6)
C9 0.093(10) 0.038(6) 0.041(6) -0.014(5) 0.016(6) -0.001(6)
C10 0.044(4) 0.016(3) 0.023(4) 0.003(3) 0.018(3) 0.003(3)
C11 0.028(4) 0.035(4) 0.021(4) 0.007(3) 0.003(3) -0.005(3)
C12 0.029(3) 0.034(5) 0.034(4) -0.011(4) 0.017(3) 0.000(4)
C13 0.033(4) 0.041(6) 0.027(5) 0.007(4) 0.014(4) -0.003(4)
C14 0.044(6) 0.053(6) 0.041(5) 0.008(5) 0.020(4) -0.005(4)
C15 0.038(5) 0.041(5) 0.045(6) 0.015(4) 0.010(4) 0.002(4)
C16 0.031(4) 0.035(6) 0.034(4) 0.005(3) 0.011(3) -0.002(3)
C17 0.084(8) 0.055(7) 0.021(5) -0.002(4) 0.009(5) -0.019(6)
C18 0.036(5) 0.083(9) 0.049(6) 0.035(6) 0.007(4) 0.009(5)
C19 0.027(4) 0.046(5) 0.020(4) 0.000(3) 0.009(3) 0.007(3)
C20 0.029(4) 0.045(5) 0.032(4) -0.008(4) 0.016(3) 0.002(4)
C21 0.030(4) 0.043(6) 0.020(3) -0.003(3) 0.014(3) -0.001(3)
C22 0.029(4) 0.050(5) 0.022(4) -0.003(4) 0.008(3) 0.011(4)
C23 0.032(4) 0.053(6) 0.038(5) -0.005(4) 0.012(4) 0.005(4)
C24 0.028(4) 0.054(6) 0.037(5) -0.008(4) 0.005(4) 0.001(4)
C25 0.036(4) 0.074(6) 0.022(3) -0.007(6) 0.015(3) 0.002(7)
C26 0.056(7) 0.079(9) 0.032(6) -0.007(5) 0.026(5) -0.003(6)
C27 0.057(7) 0.066(8) 0.042(6) 0.016(6) 0.031(6) 0.017(6)
C28 0.029(4) 0.035(5) 0.021(4) 0.003(3) 0.004(3) -0.004(3)
C29 0.041(5) 0.032(5) 0.030(4) 0.003(4) 0.008(4) 0.004(4)
C30 0.036(4) 0.029(5) 0.026(4) -0.001(3) 0.011(3) 0.003(4)
C31 0.044(6) 0.039(6) 0.032(5) 0.001(4) 0.017(5) -0.001(4)
C32 0.046(6) 0.099(11) 0.031(6) -0.006(6) 0.016(5) 0.005(6)
C33 0.072(8) 0.066(8) 0.036(6) 0.006(6) 0.023(6) 0.006(6)
C34 0.047(5) 0.032(5) 0.044(5) 0.001(4) 0.018(5) 0.012(4)
C35 0.050(7) 0.083(11) 0.101(13) -0.028(9) 0.024(8) 0.021(7)
C36 0.064(7) 0.043(6) 0.054(7) -0.013(5) 0.015(6) 0.006(5)
C37 0.040(5) 0.031(5) 0.027(5) 0.000(4) 0.015(4) 0.010(4)
C38 0.042(5) 0.055(6) 0.029(5) -0.007(4) 0.017(4) 0.016(5)
C39 0.037(5) 0.034(4) 0.032(4) 0.000(4) 0.013(4) 0.013(4)
C40 0.045(5) 0.054(6) 0.028(5) 0.000(4) 0.014(4) 0.018(5)
C41 0.073(9) 0.116(13) 0.030(6) 0.013(7) 0.021(6) 0.019(8)
C42 0.080(10) 0.076(10) 0.050(8) -0.021(7) 0.012(7) -0.012(8)
C43 0.035(5) 0.071(7) 0.038(5) -0.018(5) 0.005(4) 0.018(5)
C44 0.034(5) 0.102(11) 0.051(7) -0.025(7) 0.007(5) 0.016(6)
C45 0.047(8) 0.095(14) 0.037(7) 0.006(6) -0.003(6) 0.030(7)
C46 0.09(2) 0.061(18) 0.08(2) -0.009(16) 0.047(17) -0.001(16)
C50 0.09(2) 0.050(14) 0.061(16) 0.011(11) 0.039(15) 0.021(14)
C47 0.043(11) 0.050(12) 0.069(14) 0.000(10) 0.018(10) -0.001(9)
C49 0.059(13) 0.056(13) 0.048(12) -0.001(10) 0.021(10) -0.009(11)
C48 0.051(9) 0.049(9) 0.073(11) 0.000 0.028(8) 0.000
B 0.035(4) 0.027(4) 0.017(4) 0.003(3) 0.010(3) -0.002(4)
N11 0.032(3) 0.023(3) 0.023(3) 0.002(3) 0.009(3) -0.001(3)
N12 0.034(3) 0.027(3) 0.024(3) 0.002(3) 0.010(3) 0.000(3)
N21 0.029(3) 0.034(5) 0.017(3) 0.000(3) 0.010(2) 0.006(3)
N22 0.027(3) 0.027(3) 0.016(3) 0.003(2) 0.010(2) 0.002(2)
N31 0.030(3) 0.034(4) 0.019(3) -0.002(3) 0.011(2) -0.001(3)
N32 0.028(3) 0.029(4) 0.015(3) 0.000(2) 0.006(2) 0.002(2)
N41 0.033(3) 0.029(3) 0.025(3) 0.001(3) 0.012(3) 0.005(3)
N42 0.035(4) 0.030(3) 0.018(3) 0.005(3) 0.011(3) 0.003(3)
N52 0.034(4) 0.030(4) 0.027(3) 0.000(3) 0.014(3) 0.005(3)
N51 0.035(4) 0.038(4) 0.017(3) -0.001(3) 0.010(3) 0.009(3)
S1 0.0329(10) 0.0371(11) 0.0245(9) 0.0013(8) 0.0099(8) 0.0002(8)
S2 0.0335(10) 0.0396(12) 0.0264(10) -0.0044(9) 0.0074(8) 0.0051(9)
Yb 0.02712(18) 0.02485(18) 0.01574(17) 0.00070(14) 0.00789(12) 0.00292(14)
C51 0.30(4) 0.05(2) 0.21(4) 0.05(2) 0.18(3) 0.09(3)
C53A 0.33(4) 0.08(3) 0.37(4) 0.000 0.11(4) 0.000
C53B 0.33(4) 0.08(3) 0.37(4) 0.000 0.11(4) 0.000
C52 0.34(5) 0.07(3) 0.35(5) 0.05(3) 0.12(4) 0.02(3)
C55 0.37(6) 0.07(4) 0.40(9) 0.07(5) 0.17(7) 0.02(5)
C54 0.34(5) 0.07(3) 0.38(5) -0.01(4) 0.10(4) 0.01(3)

loop_
_atom_type_symbol
_atom_type_description
_atom_type_scat_dispersion_real
_atom_type_scat_dispersion_imag
_atom_type_scat_source
C C 0.0033 0.0016 'International Tables Vol C Tables 4.2.6.8 and 6.1.1.4'
H H 0.0000 0.0000 'International Tables Vol C Tables 4.2.6.8 and 6.1.1.4'
B B 0.0013 0.0007 'International Tables Vol C Tables 4.2.6.8 and 6.1.1.4'
N N 0.0061 0.0033 'International Tables Vol C Tables 4.2.6.8 and 6.1.1.4'
S S 0.1246 0.1234 'International Tables Vol C Tables 4.2.6.8 and 6.1.1.4'
Yb Yb -0.3850 5.5486 'International Tables Vol C Tables 4.2.6.8 and 6.1.1.4'

loop_
_geom_angle_atom_site_label_1
_geom_angle_atom_site_label_2
_geom_angle_atom_site_label_3
_geom_angle
_geom_angle_site_symmetry_1
_geom_angle_site_symmetry_3
N12 C1 C2 110.7(8) . .
N12 C1 C7 124.3(9) . .
C2 C1 C7 125.0(9) . .
C3 C2 C1 105.5(8) . .
C2 C3 N11 108.0(8) . .
C2 C3 C4 128.4(8) . .
N11 C3 C4 123.2(8) . .
C3 C4 C5 109.5(8) . .
C3 C4 C6 110.7(8) . .
C5 C4 C6 111.8(8) . .
C8 C7 C1 111.6(11) . .
C8 C7 C9 110.7(11) . .
C1 C7 C9 111.5(10) . .
N22 C10 C11 109.2(7) . .
N22 C10 C13 123.1(8) . .
C11 C10 C13 127.6(8) . .
C12 C11 C10 107.1(7) . .
N21 C12 C11 107.5(8) . .
N21 C12 C16 124.2(8) . .
C11 C12 C16 128.2(8) . .
C10 C13 C15 111.2(8) . .
C10 C13 C14 111.4(8) . .
C15 C13 C14 111.3(9) . .
C17 C16 C12 111.1(8) . .
C17 C16 C18 111.1(10) . .
C12 C16 C18 110.7(8) . .
N32 C19 C20 110.2(7) . .
N32 C19 C22 122.8(7) . .
C20 C19 C22 126.7(8) . .
C21 C20 C19 106.2(7) . .
N31 C21 C20 107.8(7) . .
N31 C21 C25 121.9(8) . .
C20 C21 C25 130.0(7) . .
C24 C22 C19 114.1(8) . .
C24 C22 C23 108.6(7) . .
C19 C22 C23 107.9(8) . .
C27 C25 C21 111.7(10) . .
C27 C25 C26 111.0(9) . .
C21 C25 C26 110.2(12) . .
N42 C28 C29 108.0(8) . .
N42 C28 C31 120.9(9) . .
C29 C28 C31 131.2(9) . .
C30 C29 C28 106.4(8) . .
N41 C30 C29 109.8(8) . .
N41 C30 C34 120.3(8) . .
C29 C30 C34 129.9(9) . .
C28 C31 C33 111.9(10) . .
C28 C31 C32 111.8(9) . .
C33 C31 C32 112.1(11) . .
C36 C34 C30 112.2(9) . .
C36 C34 C35 110.3(11) . .
C30 C34 C35 109.5(10) . .
N51 C37 C38 105.8(9) . .
N51 C37 C40 120.5(9) . .
C38 C37 C40 133.7(10) . .
C37 C38 C39 107.3(8) . .
N52 C39 C38 109.4(8) . .
N52 C39 C43 121.2(8) . .
C38 C39 C43 129.4(9) . .
C42 C40 C37 111.6(10) . .
C42 C40 C41 111.2(12) . .
C37 C40 C41 110.8(11) . .
C39 C43 C45 113.1(11) . .
C39 C43 C44 108.9(10) . .
C45 C43 C44 109.2(11) . .
C48 C47 C46 116(2) . .
C48 C49 C50 116(2) . .
C49 C48 C49 165(2) 2_755 .
C47 C48 C47 90(2) . 2_755
N31 B N21 111.3(7) . .
N31 B N11 110.4(7) . .
N21 B N11 111.3(7) . .
N12 N11 C3 109.6(7) . .
N12 N11 B 122.8(6) . .
C3 N11 B 127.5(7) . .
C1 N12 N11 106.3(7) . .
C1 N12 Yb 136.5(6) . .
N11 N12 Yb 116.7(5) . .
C12 N21 N22 109.9(7) . .
C12 N21 B 129.8(7) . .
N22 N21 B 120.2(6) . .
C10 N22 N21 106.3(6) . .
C10 N22 Yb 134.8(5) . .
N21 N22 Yb 118.9(5) . .
C21 N31 N32 109.0(7) . .
C21 N31 B 128.8(7) . .
N32 N31 B 122.1(6) . .
C19 N32 N31 106.5(6) . .
C19 N32 Yb 135.7(5) . .
N31 N32 Yb 117.6(5) . .
C30 N41 N42 107.8(7) . .
C30 N41 Yb 174.6(7) . .
N42 N41 Yb 69.9(4) . .
C28 N42 N41 108.1(7) . .
C28 N42 Yb 173.8(6) . .
N41 N42 Yb 74.7(4) . .
C39 N52 N51 104.9(7) . .
C39 N52 Yb 143.1(6) . .
N51 N52 Yb 110.0(5) . .
C37 N51 N52 112.6(8) . .
S2 S1 Yb 105.99(11) . .
S2 S2 S1 106.75(12) 2_756 .
N42 Yb N41 35.4(3) . .
N42 Yb N32 127.4(2) . .
N41 Yb N32 92.0(2) . .
N42 Yb N22 98.6(2) . .
N41 Yb N22 94.7(2) . .
N32 Yb N22 80.9(2) . .
N42 Yb N12 156.7(3) . .
N41 Yb N12 167.9(3) . .
N32 Yb N12 75.8(2) . .
N22 Yb N12 83.3(2) . .
N42 Yb N52 78.3(3) . .
N41 Yb N52 113.6(2) . .
N32 Yb N52 154.0(2) . .
N22 Yb N52 92.6(2) . .
N12 Yb N52 78.5(2) . .
N42 Yb S1 92.9(2) . .
N41 Yb S1 96.08(19) . .
N32 Yb S1 93.97(16) . .
N22 Yb S1 168.23(16) . .
N12 Yb S1 85.22(18) . .
N52 Yb S1 87.45(19) . .
C54 C53A C52 126(6) . .
C54 C53B C52 126(6) 2_656 2_656
C53A C52 C51 102(5) . .
C53A C54 C55 100(6) . .

loop_
_geom_bond_atom_site_label_1
_geom_bond_atom_site_label_2
_geom_bond_distance
_geom_bond_site_symmetry_2
C1 N12 1.339(12) .
C1 C2 1.404(13) .
C1 C7 1.499(14) .
C2 C3 1.372(14) .
C3 N11 1.374(11) .
C3 C4 1.508(12) .
C4 C5 1.512(15) .
C4 C6 1.522(13) .
C7 C8 1.491(19) .
C7 C9 1.540(19) .
C10 N22 1.346(11) .
C10 C11 1.396(12) .
C10 C13 1.510(11) .
C11 C12 1.365(13) .
C12 N21 1.355(11) .
C12 C16 1.499(12) .
C13 C15 1.514(16) .
C13 C14 1.527(13) .
C16 C17 1.488(15) .
C16 C18 1.534(14) .
C19 N32 1.334(11) .
C19 C20 1.387(12) .
C19 C22 1.516(11) .
C20 C21 1.368(12) .
C21 N31 1.362(10) .
C21 C25 1.513(12) .
C22 C24 1.496(14) .
C22 C23 1.533(14) .
C25 C27 1.51(2) .
C25 C26 1.520(18) .
C28 N42 1.364(11) .
C28 C29 1.388(13) .
C28 C31 1.503(14) .
C29 C30 1.380(14) .
C30 N41 1.336(12) .
C30 C34 1.508(13) .
C31 C33 1.515(17) .
C31 C32 1.524(17) .
C34 C36 1.501(17) .
C34 C35 1.543(18) .
C37 N51 1.345(12) .
C37 C38 1.373(15) .
C37 C40 1.499(15) .
C38 C39 1.398(13) .
C39 N52 1.352(12) .
C39 C43 1.499(14) .
C40 C42 1.48(2) .
C40 C41 1.523(17) .
C43 C45 1.52(2) .
C43 C44 1.540(17) .
C46 C47 1.54(2) .
C50 C49 1.52(2) .
C47 C48 1.52(2) .
C49 C48 1.501(19) .
C48 C49 1.501(19) 2_755
C48 C47 1.52(2) 2_755
B N31 1.524(12) .
B N21 1.541(11) .
B N11 1.543(11) .
N11 N12 1.373(10) .
N12 Yb 2.423(7) .
N21 N22 1.382(9) .
N22 Yb 2.421(7) .
N31 N32 1.380(9) .
N32 Yb 2.406(6) .
N41 N42 1.383(10) .
N41 Yb 2.304(7) .
N42 Yb 2.244(7) .
N52 N51 1.367(11) .
N52 Yb 2.443(7) .
S1 S2 2.072(3) .
S1 Yb 2.703(2) .
S2 S2 2.044(5) 2_756
C51 C52 1.54(3) .
C53A C54 1.53(2) .
C53A C52 1.53(2) .
C53B C54 1.53(2) 2_656
C53B C52 1.53(2) 2_656
C55 C54 1.53(3) .

loop_
_geom_torsion_atom_site_label_1
_geom_torsion_atom_site_label_2
_geom_torsion_atom_site_label_3
_geom_torsion_atom_site_label_4
_geom_torsion
_geom_torsion_site_symmetry_4
N12 C1 C2 C3 0.2(12) .
C7 C1 C2 C3 178.7(11) .
C1 C2 C3 N11 0.0(11) .
C1 C2 C3 C4 172.9(10) .
C2 C3 C4 C5 -94.5(12) .
N11 C3 C4 C5 77.4(11) .
C2 C3 C4 C6 29.2(15) .
N11 C3 C4 C6 -158.8(9) .
N12 C1 C7 C8 115.6(12) .
C2 C1 C7 C8 -62.8(15) .
N12 C1 C7 C9 -120.0(12) .
C2 C1 C7 C9 61.7(15) .
N22 C10 C11 C12 -0.1(11) .
C13 C10 C11 C12 -177.0(9) .
C10 C11 C12 N21 0.3(11) .
C10 C11 C12 C16 179.2(9) .
N22 C10 C13 C15 -91.3(10) .
C11 C10 C13 C15 85.1(11) .
N22 C10 C13 C14 143.8(9) .
C11 C10 C13 C14 -39.7(14) .
N21 C12 C16 C17 103.5(12) .
C11 C12 C16 C17 -75.2(13) .
N21 C12 C16 C18 -132.5(11) .
C11 C12 C16 C18 48.9(14) .
N32 C19 C20 C21 -2.4(11) .
C22 C19 C20 C21 -177.2(9) .
C19 C20 C21 N31 4.3(11) .
C19 C20 C21 C25 177.0(12) .
N32 C19 C22 C24 146.7(9) .
C20 C19 C22 C24 -39.1(14) .
N32 C19 C22 C23 -92.6(10) .
C20 C19 C22 C23 81.7(12) .
N31 C21 C25 C27 84.6(10) .
C20 C21 C25 C27 -87.2(14) .
N31 C21 C25 C26 -151.5(9) .
C20 C21 C25 C26 36.8(16) .
N42 C28 C29 C30 0.1(10) .
C31 C28 C29 C30 -179.9(9) .
C28 C29 C30 N41 0.3(11) .
C28 C29 C30 C34 178.7(10) .
N42 C28 C31 C33 -164.9(10) .
C29 C28 C31 C33 15.2(16) .
N42 C28 C31 C32 68.3(14) .
C29 C28 C31 C32 -111.6(13) .
N41 C30 C34 C36 -118.9(11) .
C29 C30 C34 C36 62.9(15) .
N41 C30 C34 C35 118.2(12) .
C29 C30 C34 C35 -60.0(16) .
N51 C37 C38 C39 0.1(13) .
C40 C37 C38 C39 177.7(12) .
C37 C38 C39 N52 -0.8(13) .
C37 C38 C39 C43 -179.6(12) .
N51 C37 C40 C42 92.7(13) .
C38 C37 C40 C42 -84.7(17) .
N51 C37 C40 C41 -142.8(12) .
C38 C37 C40 C41 39.9(19) .
N52 C39 C43 C45 -80.8(13) .
C38 C39 C43 C45 97.9(15) .
N52 C39 C43 C44 157.6(11) .
C38 C39 C43 C44 -23.7(18) .
C50 C49 C48 C49 31(2) 2_755
C46 C47 C48 C47 -141(3) 2_755
C2 C3 N11 N12 -0.2(10) .
C4 C3 N11 N12 -173.6(8) .
C2 C3 N11 B -176.0(8) .
C4 C3 N11 B 10.6(14) .
N31 B N11 N12 -54.8(9) .
N21 B N11 N12 69.3(10) .
N31 B N11 C3 120.5(9) .
N21 B N11 C3 -115.4(9) .
C2 C1 N12 N11 -0.3(11) .
C7 C1 N12 N11 -178.9(10) .
C2 C1 N12 Yb -171.7(7) .
C7 C1 N12 Yb 9.7(16) .
C3 N11 N12 C1 0.3(10) .
B N11 N12 C1 176.3(8) .
C3 N11 N12 Yb 173.7(6) .
B N11 N12 Yb -10.2(9) .
C11 C12 N21 N22 -0.4(11) .
C16 C12 N21 N22 -179.3(8) .
C11 C12 N21 B 174.8(8) .
C16 C12 N21 B -4.1(17) .
N31 B N21 C12 -116.0(11) .
N11 B N21 C12 120.4(10) .
N31 B N21 N22 58.8(9) .
N11 B N21 N22 -64.8(10) .
C11 C10 N22 N21 -0.1(9) .
C13 C10 N22 N21 176.9(8) .
C11 C10 N22 Yb 179.5(6) .
C13 C10 N22 Yb -3.5(12) .
C12 N21 N22 C10 0.3(9) .
B N21 N22 C10 -175.4(7) .
C12 N21 N22 Yb -179.4(6) .
B N21 N22 Yb 4.9(9) .
C20 C21 N31 N32 -4.8(10) .
C25 C21 N31 N32 -178.1(10) .
C20 C21 N31 B 173.3(9) .
C25 C21 N31 B -0.1(16) .
N21 B N31 C21 113.1(10) .
N11 B N31 C21 -122.8(9) .
N21 B N31 N32 -69.1(10) .
N11 B N31 N32 55.0(10) .
C20 C19 N32 N31 -0.5(10) .
C22 C19 N32 N31 174.6(9) .
C20 C19 N32 Yb 173.4(6) .
C22 C19 N32 Yb -11.5(14) .
C21 N31 N32 C19 3.3(10) .
B N31 N32 C19 -174.9(8) .
C21 N31 N32 Yb -172.0(5) .
B N31 N32 Yb 9.8(10) .
C29 C30 N41 N42 -0.6(11) .
C34 C30 N41 N42 -179.1(8) .
C29 C28 N42 N41 -0.5(10) .
C31 C28 N42 N41 179.6(8) .
C30 N41 N42 C28 0.6(10) .
Yb N41 N42 C28 -174.2(7) .
C30 N41 N42 Yb 174.9(7) .
C38 C39 N52 N51 1.1(11) .
C43 C39 N52 N51 -180.0(10) .
C38 C39 N52 Yb 162.1(8) .
C43 C39 N52 Yb -19.0(17) .
C38 C37 N51 N52 0.6(12) .
C40 C37 N51 N52 -177.4(9) .
C39 N52 N51 C37 -1.0(11) .
Yb N52 N51 C37 -169.0(7) .
C54 C53A C52 C51 140(7) .
C52 C53A C54 C55 -165(7) .
